data_2017174
loop_
_publ_author_name
'Telzhensky, Marina'
'Kaftory, Menahem'

_publ_section_title
;
 Structural effects on the solid-state photodimerization of 2-pyridone
 derivatives in inclusion compounds
;
_journal_coeditor_code FG3097
_journal_issue 7
_journal_name_full 'Acta Crystallographica Section C'
_journal_page_first o314
_journal_page_last o320
_journal_paper_doi 10.1107/S010827010901751X
_journal_volume 65
_journal_year 2009
_chemical_formula_iupac 'C14 H10 O4, 2C6 H7 N O'
_chemical_formula_moiety 'C14 H10 O4, 2(C6 H7 N O)'
_chemical_formula_sum 'C26 H24 N2 O6'
_chemical_formula_weight 460.47
_chemical_name_common 'Diphenic acid:pyridone'
_chemical_name_systematic
;
1,1'-Biphenyl-2,2'-dicarboxylic acid--4-methyl-2-(1<i>H</i>)-pyridone (1/2)
;
_space_group_IT_number 2
_symmetry_cell_setting triclinic
_symmetry_space_group_name_Hall '-P 1'
_symmetry_space_group_name_H-M 'P -1'
_atom_sites_solution_hydrogens geom
_atom_sites_solution_primary direct
_atom_sites_solution_secondary difmap
_audit_creation_method SHELXL-97
_cell_angle_alpha 89.77(3)
_cell_angle_beta 74.90(3)
_cell_angle_gamma 62.764(2)
_cell_formula_units_Z 2
_cell_length_a 9.838(2)
_cell_length_b 10.085(2)
_cell_length_c 14.016(3)
_cell_measurement_reflns_used 9471
_cell_measurement_temperature 293(2)
_cell_measurement_theta_max 24.72
_cell_measurement_theta_min 1.52
_cell_volume 1182.9(5)
_computing_cell_refinement 'DENZO HKL2000 (Otwinowski & Minor, 1997)'
_computing_data_collection 'Collect (Nonius, 2006)'
_computing_data_reduction 'DENZO HKL2000 (Otwinowski & Minor, 1997)'
_computing_molecular_graphics 'Ortep-3 for Windows (Farrugia, 1999)'
_computing_structure_refinement 'SHELXL97 (Sheldrick, 2008)'
_computing_structure_solution 'SHELXS97 (Sheldrick, 2008)'
_diffrn_ambient_temperature 293(2)
_diffrn_measured_fraction_theta_full 0.990
_diffrn_measured_fraction_theta_max 0.990
_diffrn_measurement_device_type 'Nonius KappaCCD'
_diffrn_measurement_method 'phi- and omega-scans'
_diffrn_radiation_monochromator graphite
_diffrn_radiation_source 'fine-focus sealed tube'
_diffrn_radiation_type MoK\a
_diffrn_radiation_wavelength 0.71073
_diffrn_reflns_av_R_equivalents 0.022
_diffrn_reflns_av_sigmaI/netI 0.0332
_diffrn_reflns_limit_h_max 11
_diffrn_reflns_limit_h_min 0
_diffrn_reflns_limit_k_max 11
_diffrn_reflns_limit_k_min -10
_diffrn_reflns_limit_l_max 16
_diffrn_reflns_limit_l_min -15
_diffrn_reflns_number 9471
_diffrn_reflns_theta_full 24.72
_diffrn_reflns_theta_max 24.72
_diffrn_reflns_theta_min 1.52
_diffrn_standards_number 0
_exptl_absorpt_coefficient_mu 0.093
_exptl_absorpt_correction_type none
_exptl_crystal_colour colourless
_exptl_crystal_density_diffrn 1.293
_exptl_crystal_density_method 'not measured'
_exptl_crystal_description prism
_exptl_crystal_F_000 484.0
_exptl_crystal_size_max 0.20
_exptl_crystal_size_mid 0.20
_exptl_crystal_size_min 0.10
_refine_diff_density_max 0.282
_refine_diff_density_min -0.163
_refine_ls_extinction_method none
_refine_ls_goodness_of_fit_ref 0.913
_refine_ls_hydrogen_treatment constr
_refine_ls_matrix_type full
_refine_ls_number_parameters 307
_refine_ls_number_reflns 3998
_refine_ls_number_restraints 0
_refine_ls_restrained_S_all 0.913
_refine_ls_R_factor_all 0.0619
_refine_ls_R_factor_gt 0.0453
_refine_ls_shift/su_max 0.000
_refine_ls_shift/su_mean 0.000
_refine_ls_structure_factor_coef Fsqd
_refine_ls_weighting_details 'calc w=1/[\s^2^(Fo^2^)+(0.0881P)^2^+0.2916P] where P=(Fo^2^+2Fc^2^)/3'
_refine_ls_weighting_scheme calc
_refine_ls_wR_factor_gt 0.1243
_refine_ls_wR_factor_ref 0.1406
_reflns_number_gt 3051
_reflns_number_total 3998
_reflns_threshold_expression >2sigma(I)
_cod_data_source_file fg3097.cif
_cod_data_source_block I-c
_cod_depositor_comments
;
The following automatic conversions were performed:
'_symmetry_cell_setting' value 'Triclinic' changed to 'triclinic'
according to '/home/saulius/struct/CIF-dictionaries/cif_core.dic'
dictionary named 'cif_core.dic' version 2.4.1 from 2010-06-29.

Automatic conversion script
Id: cif_fix_enum 1527 2010-12-29 10:47:43Z saulius 

The following automatic conversions were performed:

'_symmetry_cell_setting' value 'Triclinic' changed to 'triclinic'
according to /home/saulius/struct/CIF-dictionaries/cif_core.dic
dictionary named 'cif_core.dic' version 2.4.1 from 2010-06-29.

Automatic conversion script
Id: cif_fix_values 1715 2011-07-08 13:25:40Z adriana 
;
_cod_original_cell_volume 1183.0(5)
_cod_original_sg_symbol_H-M P-1
_cod_database_code 2017174
_cod_database_fobs_code 2017174

loop_
_symmetry_equiv_pos_as_xyz
'x, y, z'
'-x, -y, -z'

loop_
_atom_site_type_symbol
_atom_site_label
_atom_site_fract_x
_atom_site_fract_y
_atom_site_fract_z
_atom_site_U_iso_or_equiv
_atom_site_adp_type
_atom_site_calc_flag
_atom_site_refinement_flags
_atom_site_occupancy
_atom_site_disorder_assembly
_atom_site_disorder_group
O O1 0.78130(19) 0.31011(17) 0.36902(10) 0.0713(4) Uani d . 1 . .
H H101 0.8129 0.3486 0.4036 0.086 Uiso calc R 1 . .
O O2 0.85147(19) 0.44073(17) 0.25697(10) 0.0704(4) Uani d . 1 . .
O O11 1.2056(2) 0.1275(2) 0.25137(11) 0.0798(5) Uani d . 1 . .
H H11O 1.1915 0.0889 0.3021 0.096 Uiso calc R 1 . .
O O21 1.09138(17) 0.00628(16) 0.20186(10) 0.0660(4) Uani d . 1 . .
O O3A 1.1422(2) 0.02959(18) 0.41578(11) 0.0744(4) Uani d . 1 . .
O O3B 0.88444(18) 0.42061(17) 0.48227(10) 0.0680(4) Uani d . 1 . .
N N1A 1.11195(19) 0.05334(18) 0.58106(12) 0.0579(4) Uani d . 1 . .
H H1NA 1.0471 0.0162 0.5898 0.069 Uiso calc R 1 . .
N N1B 0.89778(18) 0.48817(17) 0.63171(11) 0.0544(4) Uani d . 1 . .
H H1NB 0.9628 0.5202 0.6014 0.065 Uiso calc R 1 . .
C C1 0.8583(2) 0.2245(2) 0.10768(14) 0.0537(5) Uani d . 1 . .
C C2 0.8078(2) 0.1603(2) 0.04568(17) 0.0707(6) Uani d . 1 . .
H H2 0.8655 0.1295 -0.0214 0.085 Uiso calc R 1 . .
C C3 0.6744(3) 0.1418(3) 0.08159(19) 0.0874(8) Uani d . 1 . .
H H3 0.6425 0.0997 0.0385 0.105 Uiso calc R 1 . .
C C4 0.5880(3) 0.1848(3) 0.1802(2) 0.0826(7) Uani d . 1 . .
H H4 0.4986 0.1709 0.2045 0.099 Uiso calc R 1 . .
C C5 0.6354(2) 0.2489(2) 0.24313(16) 0.0645(5) Uani d . 1 . .
H H5 0.5777 0.2775 0.3103 0.077 Uiso calc R 1 . .
C C6 0.7669(2) 0.2712(2) 0.20803(13) 0.0515(4) Uani d . 1 . .
C C7 0.8048(2) 0.3497(2) 0.27920(13) 0.0524(4) Uani d . 1 . .
C C11 1.0070(2) 0.2367(2) 0.06315(13) 0.0547(5) Uani d . 1 . .
C C21 1.0199(3) 0.3048(3) -0.02309(16) 0.0771(6) Uani d . 1 . .
H H21 0.9358 0.3416 -0.0513 0.093 Uiso calc R 1 . .
C C31 1.1546(4) 0.3192(3) -0.06775(18) 0.0948(9) Uani d . 1 . .
H H31 1.1606 0.3643 -0.1256 0.114 Uiso calc R 1 . .
C C41 1.2786(4) 0.2673(4) -0.02724(19) 0.0967(9) Uani d . 1 . .
H H41 1.3688 0.2778 -0.0570 0.116 Uiso calc R 1 . .
C C51 1.2697(3) 0.1996(3) 0.05760(16) 0.0753(6) Uani d . 1 . .
H H51 1.3541 0.1651 0.0854 0.090 Uiso calc R 1 . .
C C61 1.1364(2) 0.1819(2) 0.10261(13) 0.0531(4) Uani d . 1 . .
C C71 1.1409(2) 0.0965(2) 0.18959(13) 0.0532(4) Uani d . 1 . .
C C8A 1.1456(3) 0.0898(3) 0.66141(15) 0.0679(6) Uani d . 1 . .
H H8A 1.1002 0.0728 0.7241 0.081 Uiso calc R 1 . .
C C9A 1.2440(3) 0.1503(3) 0.65179(16) 0.0681(6) Uani d . 1 . .
H H9A 1.2669 0.1745 0.7076 0.082 Uiso calc R 1 . .
C C10A 1.3126(2) 0.1770(2) 0.55759(15) 0.0556(5) Uani d . 1 . .
C C11A 1.2770(2) 0.1386(2) 0.47826(14) 0.0573(5) Uani d . 1 . .
H H11A 1.3209 0.1563 0.4155 0.069 Uiso calc R 1 . .
C C12A 1.1754(2) 0.0725(2) 0.48753(14) 0.0546(5) Uani d . 1 . .
C C13A 1.4214(3) 0.2460(3) 0.54707(18) 0.0747(6) Uani d . 1 . .
H H13A 1.3592 0.3515 0.5716 0.112 Uiso calc R 1 . .
H H13B 1.4791 0.2329 0.4781 0.112 Uiso calc R 1 . .
H H13C 1.4955 0.1978 0.5848 0.112 Uiso calc R 1 . .
C C8B 0.8574(3) 0.5010(3) 0.73209(15) 0.0681(6) Uani d . 1 . .
H H8B 0.8998 0.5437 0.7666 0.082 Uiso calc R 1 . .
C C9B 0.7560(3) 0.4525(3) 0.78273(16) 0.0714(6) Uani d . 1 . .
H H9B 0.7283 0.4619 0.8520 0.086 Uiso calc R 1 . .
C C10B 0.6928(2) 0.3878(2) 0.73083(16) 0.0631(5) Uani d . 1 . .
C C11B 0.7351(2) 0.3761(2) 0.62905(15) 0.0606(5) Uani d . 1 . .
H H11B 0.6933 0.3334 0.5940 0.073 Uiso calc R 1 . .
C C12B 0.8411(2) 0.42737(19) 0.57618(13) 0.0494(4) Uani d . 1 . .
C C13B 0.5797(3) 0.3335(3) 0.7880(2) 0.0919(8) Uani d . 1 . .
H H13D 0.6264 0.2689 0.8337 0.138 Uiso calc R 1 . .
H H13E 0.5599 0.2786 0.7422 0.138 Uiso calc R 1 . .
H H13F 0.4808 0.4182 0.8244 0.138 Uiso calc R 1 . .

loop_
_atom_site_aniso_label
_atom_site_aniso_U_11
_atom_site_aniso_U_22
_atom_site_aniso_U_33
_atom_site_aniso_U_12
_atom_site_aniso_U_13
_atom_site_aniso_U_23
O1 0.1007(11) 0.0957(11) 0.0462(8) -0.0687(10) -0.0240(7) 0.0112(7)
O2 0.1016(11) 0.0795(9) 0.0500(8) -0.0610(9) -0.0188(7) 0.0064(7)
O11 0.1022(12) 0.1220(13) 0.0612(9) -0.0798(11) -0.0449(8) 0.0312(8)
O21 0.0756(9) 0.0782(9) 0.0661(9) -0.0490(8) -0.0312(7) 0.0230(7)
O3A 0.0950(11) 0.0987(11) 0.0580(9) -0.0618(9) -0.0364(8) 0.0187(8)
O3B 0.0856(10) 0.0906(10) 0.0452(8) -0.0566(9) -0.0178(7) 0.0074(7)
N1A 0.0604(10) 0.0669(10) 0.0562(10) -0.0356(8) -0.0220(8) 0.0148(8)
N1B 0.0627(10) 0.0655(9) 0.0444(9) -0.0387(8) -0.0141(7) 0.0071(7)
C1 0.0532(10) 0.0562(11) 0.0499(11) -0.0200(9) -0.0233(8) 0.0014(8)
C2 0.0576(12) 0.0815(14) 0.0637(13) -0.0219(11) -0.0238(10) -0.0168(10)
C3 0.0582(13) 0.1051(19) 0.0949(19) -0.0309(13) -0.0300(13) -0.0309(14)
C4 0.0536(12) 0.1001(18) 0.0960(18) -0.0377(12) -0.0216(12) -0.0138(14)
C5 0.0547(11) 0.0739(13) 0.0640(13) -0.0301(10) -0.0160(9) -0.0029(10)
C6 0.0508(10) 0.0555(10) 0.0481(10) -0.0231(8) -0.0181(8) 0.0023(8)
C7 0.0559(11) 0.0597(11) 0.0410(10) -0.0283(9) -0.0116(8) 0.0009(8)
C11 0.0668(12) 0.0606(11) 0.0393(9) -0.0321(9) -0.0155(8) 0.0024(8)
C21 0.1034(18) 0.0811(15) 0.0484(12) -0.0427(14) -0.0263(12) 0.0138(10)
C31 0.146(3) 0.105(2) 0.0459(13) -0.078(2) -0.0131(15) 0.0190(12)
C41 0.122(2) 0.135(2) 0.0582(15) -0.095(2) -0.0016(15) 0.0118(15)
C51 0.0808(15) 0.1096(18) 0.0558(13) -0.0663(14) -0.0111(11) 0.0074(12)
C61 0.0599(11) 0.0686(12) 0.0390(9) -0.0393(9) -0.0101(8) 0.0031(8)
C71 0.0486(10) 0.0711(12) 0.0445(10) -0.0319(9) -0.0141(8) 0.0051(8)
C8A 0.0760(14) 0.0877(15) 0.0485(11) -0.0457(12) -0.0181(10) 0.0138(10)
C9A 0.0767(14) 0.0865(15) 0.0522(12) -0.0448(12) -0.0241(10) 0.0048(10)
C10A 0.0524(10) 0.0520(10) 0.0602(12) -0.0224(9) -0.0173(9) 0.0047(8)
C11A 0.0615(12) 0.0624(11) 0.0502(11) -0.0308(10) -0.0165(9) 0.0121(9)
C12A 0.0575(11) 0.0571(11) 0.0527(11) -0.0260(9) -0.0237(9) 0.0128(8)
C13A 0.0742(14) 0.0748(14) 0.0846(16) -0.0438(12) -0.0211(12) 0.0028(11)
C8B 0.0761(14) 0.0905(15) 0.0464(11) -0.0449(12) -0.0209(10) 0.0063(10)
C9B 0.0718(14) 0.0981(16) 0.0453(11) -0.0423(13) -0.0147(10) 0.0164(10)
C10B 0.0530(11) 0.0679(12) 0.0630(13) -0.0273(10) -0.0107(9) 0.0214(10)
C11B 0.0620(12) 0.0636(12) 0.0654(13) -0.0362(10) -0.0208(10) 0.0096(9)
C12B 0.0549(10) 0.0520(10) 0.0409(10) -0.0250(8) -0.0138(8) 0.0058(7)
C13B 0.0817(16) 0.114(2) 0.0912(18) -0.0601(16) -0.0169(14) 0.0406(15)

loop_
_atom_type_symbol
_atom_type_description
_atom_type_scat_dispersion_real
_atom_type_scat_dispersion_imag
_atom_type_scat_source
C C 0.0033 0.0016 'International Tables Vol C Tables 4.2.6.8 and 6.1.1.4'
H H 0.0000 0.0000 'International Tables Vol C Tables 4.2.6.8 and 6.1.1.4'
O O 0.0106 0.0060 'International Tables Vol C Tables 4.2.6.8 and 6.1.1.4'
N N 0.0061 0.0033 'International Tables Vol C Tables 4.2.6.8 and 6.1.1.4'

loop_
_geom_angle_atom_site_label_1
_geom_angle_atom_site_label_2
_geom_angle_atom_site_label_3
_geom_angle_site_symmetry_1
_geom_angle_site_symmetry_3
_geom_angle
_geom_angle_publ_flag
C7 O1 H101 . . 109.5 ?
C71 O11 H11O . . 109.5 ?
C8A N1A C12A . . 123.04(18) ?
C8A N1A H1NA . . 118.5 ?
C12A N1A H1NA . . 118.5 ?
C8B N1B C12B . . 123.27(17) ?
C8B N1B H1NB . . 118.4 ?
C12B N1B H1NB . . 118.4 ?
C2 C1 C6 . . 117.51(19) ?
C2 C1 C11 . . 117.89(18) ?
C6 C1 C11 . . 124.60(16) ?
C3 C2 C1 . . 121.4(2) ?
C3 C2 H2 . . 119.3 ?
C1 C2 H2 . . 119.3 ?
C4 C3 C2 . . 120.6(2) ?
C4 C3 H3 . . 119.7 ?
C2 C3 H3 . . 119.7 ?
C3 C4 C5 . . 119.2(2) ?
C3 C4 H4 . . 120.4 ?
C5 C4 H4 . . 120.4 ?
C6 C5 C4 . . 121.1(2) ?
C6 C5 H5 . . 119.5 ?
C4 C5 H5 . . 119.5 ?
C5 C6 C1 . . 120.26(17) ?
C5 C6 C7 . . 117.94(17) ?
C1 C6 C7 . . 121.78(17) ?
O2 C7 O1 . . 123.31(17) ?
O2 C7 C6 . . 123.72(17) ?
O1 C7 C6 . . 112.97(17) ?
C21 C11 C61 . . 117.4(2) ?
C21 C11 C1 . . 118.97(19) ?
C61 C11 C1 . . 123.63(17) ?
C31 C21 C11 . . 121.6(2) ?
C31 C21 H21 . . 119.2 ?
C11 C21 H21 . . 119.2 ?
C41 C31 C21 . . 120.2(2) ?
C41 C31 H31 . . 119.9 ?
C21 C31 H31 . . 119.9 ?
C31 C41 C51 . . 119.7(2) ?
C31 C41 H41 . . 120.2 ?
C51 C41 H41 . . 120.2 ?
C41 C51 C61 . . 120.9(2) ?
C41 C51 H51 . . 119.5 ?
C61 C51 H51 . . 119.5 ?
C51 C61 C11 . . 120.17(19) ?
C51 C61 C71 . . 117.84(18) ?
C11 C61 C71 . . 121.91(16) ?
O21 C71 O11 . . 123.07(18) ?
O21 C71 C61 . . 123.37(16) ?
O11 C71 C61 . . 113.56(17) ?
C9A C8A N1A . . 120.7(2) ?
C9A C8A H8A . . 119.7 ?
N1A C8A H8A . . 119.7 ?
C8A C9A C10A . . 120.06(19) ?
C8A C9A H9A . . 120.0 ?
C10A C9A H9A . . 120.0 ?
C11A C10A C9A . . 117.86(19) ?
C11A C10A C13A . . 122.12(19) ?
C9A C10A C13A . . 120.01(19) ?
C10A C11A C12A . . 122.42(18) ?
C10A C11A H11A . . 118.8 ?
C12A C11A H11A . . 118.8 ?
O3A C12A N1A . . 118.86(18) ?
O3A C12A C11A . . 125.22(18) ?
N1A C12A C11A . . 115.92(17) ?
C10A C13A H13A . . 109.5 ?
C10A C13A H13B . . 109.5 ?
H13A C13A H13B . . 109.5 ?
C10A C13A H13C . . 109.5 ?
H13A C13A H13C . . 109.5 ?
H13B C13A H13C . . 109.5 ?
C9B C8B N1B . . 120.5(2) ?
C9B C8B H8B . . 119.8 ?
N1B C8B H8B . . 119.8 ?
C8B C9B C10B . . 119.7(2) ?
C8B C9B H9B . . 120.1 ?
C10B C9B H9B . . 120.1 ?
C11B C10B C9B . . 118.84(18) ?
C11B C10B C13B . . 121.7(2) ?
C9B C10B C13B . . 119.5(2) ?
C10B C11B C12B . . 121.28(18) ?
C10B C11B H11B . . 119.4 ?
C12B C11B H11B . . 119.4 ?
O3B C12B N1B . . 119.15(16) ?
O3B C12B C11B . . 124.46(17) ?
N1B C12B C11B . . 116.39(17) ?
C10B C13B H13D . . 109.5 ?
C10B C13B H13E . . 109.5 ?
H13D C13B H13E . . 109.5 ?
C10B C13B H13F . . 109.5 ?
H13D C13B H13F . . 109.5 ?
H13E C13B H13F . . 109.5 ?

loop_
_geom_bond_atom_site_label_1
_geom_bond_atom_site_label_2
_geom_bond_site_symmetry_2
_geom_bond_distance
_geom_bond_publ_flag
O1 C7 . 1.314(2) ?
O1 H101 . 0.8200 ?
O2 C7 . 1.208(2) ?
O11 C71 . 1.313(2) ?
O11 H11O . 0.8200 ?
O21 C71 . 1.206(2) ?
O3A C12A . 1.268(2) ?
O3B C12B . 1.265(2) ?
N1A C8A . 1.350(3) ?
N1A C12A . 1.352(3) ?
N1A H1NA . 0.8600 ?
N1B C8B . 1.348(3) ?
N1B C12B . 1.354(2) ?
N1B H1NB . 0.8600 ?
C1 C2 . 1.395(3) ?
C1 C6 . 1.403(3) ?
C1 C11 . 1.494(3) ?
C2 C3 . 1.375(3) ?
C2 H2 . 0.9300 ?
C3 C4 . 1.370(4) ?
C3 H3 . 0.9300 ?
C4 C5 . 1.381(3) ?
C4 H4 . 0.9300 ?
C5 C6 . 1.378(3) ?
C5 H5 . 0.9300 ?
C6 C7 . 1.494(3) ?
C11 C21 . 1.394(3) ?
C11 C61 . 1.398(3) ?
C21 C31 . 1.383(4) ?
C21 H21 . 0.9300 ?
C31 C41 . 1.363(4) ?
C31 H31 . 0.9300 ?
C41 C51 . 1.372(3) ?
C41 H41 . 0.9300 ?
C51 C61 . 1.390(3) ?
C51 H51 . 0.9300 ?
C61 C71 . 1.488(3) ?
C8A C9A . 1.342(3) ?
C8A H8A . 0.9300 ?
C9A C10A . 1.404(3) ?
C9A H9A . 0.9300 ?
C10A C11A . 1.357(3) ?
C10A C13A . 1.500(3) ?
C11A C12A . 1.414(3) ?
C11A H11A . 0.9300 ?
C13A H13A . 0.9600 ?
C13A H13B . 0.9600 ?
C13A H13C . 0.9600 ?
C8B C9B . 1.346(3) ?
C8B H8B . 0.9300 ?
C9B C10B . 1.397(3) ?
C9B H9B . 0.9300 ?
C10B C11B . 1.367(3) ?
C10B C13B . 1.506(3) ?
C11B C12B . 1.411(3) ?
C11B H11B . 0.9300 ?
C13B H13D . 0.9600 ?
C13B H13E . 0.9600 ?
C13B H13F . 0.9600 ?

loop_
_geom_torsion_atom_site_label_1
_geom_torsion_atom_site_label_2
_geom_torsion_atom_site_label_3
_geom_torsion_atom_site_label_4
_geom_torsion_site_symmetry_1
_geom_torsion_site_symmetry_2
_geom_torsion_site_symmetry_3
_geom_torsion_site_symmetry_4
_geom_torsion
_geom_torsion_publ_flag
C6 C1 C2 C3 . . . . -0.8(3) ?
C11 C1 C2 C3 . . . . 178.4(2) ?
C1 C2 C3 C4 . . . . -0.7(4) ?
C2 C3 C4 C5 . . . . 0.8(4) ?
C3 C4 C5 C6 . . . . 0.5(4) ?
C4 C5 C6 C1 . . . . -2.0(3) ?
C4 C5 C6 C7 . . . . 176.35(19) ?
C2 C1 C6 C5 . . . . 2.1(3) ?
C11 C1 C6 C5 . . . . -177.02(18) ?
C2 C1 C6 C7 . . . . -176.21(17) ?
C11 C1 C6 C7 . . . . 4.7(3) ?
C5 C6 C7 O2 . . . . -140.6(2) ?
C1 C6 C7 O2 . . . . 37.8(3) ?
C5 C6 C7 O1 . . . . 39.0(2) ?
C1 C6 C7 O1 . . . . -142.65(18) ?
C2 C1 C11 C21 . . . . 52.4(3) ?
C6 C1 C11 C21 . . . . -128.5(2) ?
C2 C1 C11 C61 . . . . -127.0(2) ?
C6 C1 C11 C61 . . . . 52.1(3) ?
C61 C11 C21 C31 . . . . -0.5(3) ?
C1 C11 C21 C31 . . . . -179.9(2) ?
C11 C21 C31 C41 . . . . -0.6(4) ?
C21 C31 C41 C51 . . . . 0.6(4) ?
C31 C41 C51 C61 . . . . 0.5(4) ?
C41 C51 C61 C11 . . . . -1.6(3) ?
C41 C51 C61 C71 . . . . 175.2(2) ?
C21 C11 C61 C51 . . . . 1.6(3) ?
C1 C11 C61 C51 . . . . -179.02(19) ?
C21 C11 C61 C71 . . . . -175.07(18) ?
C1 C11 C61 C71 . . . . 4.3(3) ?
C51 C61 C71 O21 . . . . -138.3(2) ?
C11 C61 C71 O21 . . . . 38.5(3) ?
C51 C61 C71 O11 . . . . 41.1(3) ?
C11 C61 C71 O11 . . . . -142.17(19) ?
C12A N1A C8A C9A . . . . 1.1(3) ?
N1A C8A C9A C10A . . . . 0.3(3) ?
C8A C9A C10A C11A . . . . -0.6(3) ?
C8A C9A C10A C13A . . . . 179.4(2) ?
C9A C10A C11A C12A . . . . -0.5(3) ?
C13A C10A C11A C12A . . . . 179.54(18) ?
C8A N1A C12A O3A . . . . 177.19(19) ?
C8A N1A C12A C11A . . . . -2.0(3) ?
C10A C11A C12A O3A . . . . -177.44(19) ?
C10A C11A C12A N1A . . . . 1.7(3) ?
C12B N1B C8B C9B . . . . 0.0(3) ?
N1B C8B C9B C10B . . . . 0.2(3) ?
C8B C9B C10B C11B . . . . -0.3(3) ?
C8B C9B C10B C13B . . . . 179.9(2) ?
C9B C10B C11B C12B . . . . 0.2(3) ?
C13B C10B C11B C12B . . . . 180.0(2) ?
C8B N1B C12B O3B . . . . 179.53(18) ?
C8B N1B C12B C11B . . . . -0.1(3) ?
C10B C11B C12B O3B . . . . -179.58(19) ?
C10B C11B C12B N1B . . . . 0.1(3) ?

loop_
_cod_related_entry_id
_cod_related_entry_database
_cod_related_entry_code
1 ChemSpider 30654171
